data_4101537
loop_
_publ_author_name
'Dinca, Mircea'
'Yu, Anta F'
'Long, Jeffrey R'

_publ_section_title
;
 Microporous metal-organic frameworks incorporating
 1,4-benzeneditetrazolate: syntheses, structures, and hydrogen storage
 properties.
;
_journal_issue 27
_journal_name_full 'Journal of the American Chemical Society'
_journal_page_first 8904
_journal_page_last 8913
_journal_paper_doi 10.1021/ja061716i
_journal_volume 128
_journal_year 2006
_chemical_formula_moiety 'C46 H8 Cl2 Mn3 N24 O12'
_chemical_formula_sum 'C46 H8 Cl2 Mn3 N24 O12'
_chemical_formula_weight 1324.48
_chemical_name_systematic
; 
 ? 
;
_space_group_IT_number 12
_symmetry_cell_setting monoclinic
_symmetry_space_group_name_Hall '-C 2y'
_symmetry_space_group_name_H-M 'C 1 2/m 1'
_atom_sites_solution_hydrogens geom
_atom_sites_solution_primary direct
_atom_sites_solution_secondary difmap
_audit_creation_method SHELXL-97
_cell_angle_alpha 90.00
_cell_angle_beta 115.300(13)
_cell_angle_gamma 90.00
_cell_formula_units_Z 2
_cell_length_a 20.353(12)
_cell_length_b 14.477(9)
_cell_length_c 12.291(8)
_cell_measurement_reflns_used 1341
_cell_measurement_temperature 114(2)
_cell_measurement_theta_max 46.355
_cell_measurement_theta_min 4.400
_cell_volume 3274(3)
_computing_cell_refinement 'Bruker SAINT v7.07b'
_computing_data_collection 'Bruker SMART v5.054d'
_computing_data_reduction 'Bruker SAINT v7.07b'
_computing_structure_refinement 'SHELXL-97 (Sheldrick, 1997)'
_computing_structure_solution 'SHELXS-97 (Sheldrick, 1990)'
_diffrn_ambient_temperature 114(2)
_diffrn_measured_fraction_theta_full 0.964
_diffrn_measured_fraction_theta_max 0.964
_diffrn_measurement_device_type 'Bruker SMART CCD'
_diffrn_measurement_method \w/2\q-scans
_diffrn_radiation_monochromator graphite
_diffrn_radiation_source 'fine-focus sealed tube'
_diffrn_radiation_type MoK\a
_diffrn_radiation_wavelength 0.71073
_diffrn_reflns_av_R_equivalents 0.0659
_diffrn_reflns_av_sigmaI/netI 0.0914
_diffrn_reflns_limit_h_max 23
_diffrn_reflns_limit_h_min -23
_diffrn_reflns_limit_k_max 16
_diffrn_reflns_limit_k_min -11
_diffrn_reflns_limit_l_max 13
_diffrn_reflns_limit_l_min -13
_diffrn_reflns_number 7334
_diffrn_reflns_theta_full 24.68
_diffrn_reflns_theta_max 24.67
_diffrn_reflns_theta_min 1.79
_diffrn_standards_decay_% 0
_diffrn_standards_interval_count 0
_diffrn_standards_interval_time 0
_diffrn_standards_number 0
_exptl_absorpt_coefficient_mu 0.721
_exptl_absorpt_correction_T_max 1.0
_exptl_absorpt_correction_T_min 0.513105
_exptl_absorpt_correction_type empirical
_exptl_absorpt_process_details 'Blessing, 1995'
_exptl_crystal_colour colorless
_exptl_crystal_density_diffrn 1.343
_exptl_crystal_density_method 'not measured'
_exptl_crystal_description parallelepiped
_exptl_crystal_F_000 1314
_exptl_crystal_size_max 0.2
_exptl_crystal_size_mid 0.19
_exptl_crystal_size_min 0.14
_refine_diff_density_max 0.889
_refine_diff_density_min -1.333
_refine_diff_density_rms 0.182
_refine_ls_extinction_method none
_refine_ls_goodness_of_fit_ref 1.063
_refine_ls_hydrogen_treatment constr
_refine_ls_matrix_type full
_refine_ls_number_parameters 191
_refine_ls_number_reflns 2803
_refine_ls_number_restraints 0
_refine_ls_restrained_S_all 1.063
_refine_ls_R_factor_all 0.1273
_refine_ls_R_factor_gt 0.0836
_refine_ls_shift/su_max 0.000
_refine_ls_shift/su_mean 0.000
_refine_ls_structure_factor_coef Fsqd
_refine_ls_weighting_details 'calc w=1/[\s^2^(Fo^2^)+(0.1631P)^2^+12.8418P] where P=(Fo^2^+2Fc^2^)/3'
_refine_ls_weighting_scheme calc
_refine_ls_wR_factor_gt 0.2268
_refine_ls_wR_factor_ref 0.2643
_reflns_number_gt 1885
_reflns_number_total 2803
_reflns_threshold_expression >2sigma(I)
_cod_data_source_file ja061716isi20060312_073416.cif
_cod_data_source_block md30b
_cod_original_sg_symbol_H-M 'C 2/m'
_cod_database_code 4101537

loop_
_symmetry_equiv_pos_as_xyz
'x, y, z'
'-x, y, -z'
'x+1/2, y+1/2, z'
'-x+1/2, y+1/2, -z'
'-x, -y, -z'
'x, -y, z'
'-x+1/2, -y+1/2, -z'
'x+1/2, -y+1/2, z'

loop_
_atom_site_label
_atom_site_type_symbol
_atom_site_fract_x
_atom_site_fract_y
_atom_site_fract_z
_atom_site_U_iso_or_equiv
_atom_site_adp_type
_atom_site_occupancy
_atom_site_symmetry_multiplicity
_atom_site_calc_flag
_atom_site_refinement_flags
Mn1 Mn 0.5000 0.5000 0.5000 0.0142(5) Uani 1 4 d S
Mn2 Mn 0.30623(7) 0.5000 0.30472(12) 0.0158(4) Uani 1 2 d S
Cl1 Cl 0.38109(14) 0.5000 0.5241(3) 0.0391(8) Uani 1 2 d S
O1 O 0.2321(3) 0.3974(3) 0.3233(4) 0.0283(12) Uani 1 1 d .
O2 O 0.2378(4) 0.5000 0.1158(7) 0.039(2) Uani 1 2 d S
O3 O 0.4062(18) 0.5000 0.025(3) 0.115(9) Uiso 0.50 2 d SP
O4 O 0.4724(13) 0.4710(15) 0.107(2) 0.054(7) Uiso 0.25 1 d P
O5 O 0.450(2) 0.452(3) 0.023(4) 0.123(15) Uiso 0.25 1 d P
O6 O 0.137(2) 0.073(3) 0.176(4) 0.125(14) Uiso 0.25 1 d P
O7 O 0.5412(15) 0.5000 0.095(2) 0.101(8) Uiso 0.50 2 d SP
O8 O 0.338(3) 0.5000 0.612(5) 0.24(2) Uiso 0.50 2 d SP
N1 N 0.4396(3) 0.2800(4) 0.2368(5) 0.0318(15) Uani 1 1 d .
N2 N 0.4844(3) 0.3286(4) 0.3333(5) 0.0295(15) Uani 1 1 d .
N3 N 0.4473(3) 0.3920(4) 0.3578(5) 0.0199(13) Uani 1 1 d .
N4 N 0.3765(3) 0.3878(4) 0.2783(4) 0.0173(12) Uani 1 1 d .
N5 N 0.1601(4) 0.3217(5) 0.3930(6) 0.0432(18) Uiso 1 1 d .
N6 N 0.1318(15) 0.5000 -0.075(2) 0.141(8) Uiso 1 2 d S
N6A N 0.1794(18) 0.5000 -0.095(3) 0.194(12) Uiso 1 2 d S
C1 C 0.3738(3) 0.3173(4) 0.2049(6) 0.0200(15) Uani 1 1 d .
C2 C 0.3096(3) 0.2838(5) 0.1000(6) 0.0202(15) Uani 1 1 d .
C3 C 0.2405(4) 0.2844(5) 0.0979(6) 0.0241(16) Uani 1 1 d .
H3 H 0.2339 0.3075 0.1631 0.029 Uiso 1 1 calc R
C4 C 0.3179(3) 0.2494(4) 0.0015(6) 0.0226(16) Uani 1 1 d .
H4 H 0.3638 0.2491 0.0024 0.027 Uiso 1 1 calc R
C5 C 0.2164(5) 0.3754(6) 0.4067(8) 0.043(2) Uiso 1 1 d .
C6 C 0.1126(5) 0.2841(7) 0.2744(9) 0.056(3) Uiso 1 1 d .
C7 C 0.1272(8) 0.1892(11) 0.2453(13) 0.078(4) Uiso 0.80 1 d P
C7A C 0.068(2) 0.312(3) 0.169(4) 0.042(10) Uiso 0.20 1 d P
C8 C 0.1480(6) 0.2905(8) 0.5011(10) 0.048(3) Uiso 0.80 1 d P
C8A C 0.102(3) 0.352(3) 0.447(4) 0.050(11) Uiso 0.20 1 d P
C9 C 0.0889(8) 0.3477(10) 0.5078(13) 0.063(3) Uiso 0.80 1 d P
C9A C 0.127(3) 0.287(3) 0.555(4) 0.048(11) Uiso 0.20 1 d P
C10 C 0.1760(12) 0.5000 0.056(2) 0.031(5) Uiso 0.50 2 d SP
C10A C 0.2395(19) 0.5000 0.040(3) 0.069(9) Uiso 0.50 2 d SP
C11 C 0.0633(15) 0.5512(19) -0.120(2) 0.083(7) Uiso 0.50 1 d P
C12 C 0.018(7) 0.5000 -0.127(11) 0.23(5) Uiso 0.40 2 d SP
C12A C 0.034(4) 0.5000 -0.209(6) 0.19(2) Uiso 0.60 2 d SP
C13 C 0.1899(15) 0.4523(19) -0.163(3) 0.083(7) Uiso 0.50 1 d P
C14 C 0.2110(18) 0.458(2) -0.211(3) 0.113(11) Uiso 0.50 1 d P

loop_
_atom_site_aniso_label
_atom_site_aniso_U_11
_atom_site_aniso_U_22
_atom_site_aniso_U_33
_atom_site_aniso_U_23
_atom_site_aniso_U_13
_atom_site_aniso_U_12
Mn1 0.0084(10) 0.0134(10) 0.0130(10) 0.000 -0.0029(8) 0.000
Mn2 0.0091(7) 0.0161(8) 0.0193(8) 0.000 0.0033(6) 0.000
Cl1 0.0244(14) 0.0410(16) 0.0414(16) 0.000 0.0040(12) 0.000
O1 0.024(3) 0.027(3) 0.040(3) -0.011(2) 0.020(2) -0.011(2)
O2 0.039(5) 0.037(5) 0.021(4) 0.000 -0.006(4) 0.000
N1 0.015(3) 0.034(4) 0.036(4) -0.014(3) 0.001(3) 0.003(3)
N2 0.016(3) 0.030(3) 0.035(4) -0.015(3) 0.004(3) 0.005(3)
N3 0.006(3) 0.024(3) 0.020(3) -0.007(2) -0.003(2) -0.004(2)
N4 0.011(3) 0.020(3) 0.016(3) -0.003(2) 0.002(2) -0.002(2)
C1 0.012(3) 0.019(4) 0.025(4) -0.007(3) 0.004(3) 0.000(3)
C2 0.008(3) 0.021(4) 0.026(4) -0.006(3) 0.002(3) 0.000(3)
C3 0.022(4) 0.029(4) 0.019(4) -0.016(3) 0.006(3) -0.007(3)
C4 0.012(3) 0.024(4) 0.030(4) -0.007(3) 0.008(3) -0.003(3)

loop_
_atom_type_symbol
_atom_type_description
_atom_type_scat_dispersion_real
_atom_type_scat_dispersion_imag
_atom_type_scat_source
C C 0.0033 0.0016 'International Tables Vol C Tables 4.2.6.8 and 6.1.1.4'
H H 0.0000 0.0000 'International Tables Vol C Tables 4.2.6.8 and 6.1.1.4'
N N 0.0061 0.0033 'International Tables Vol C Tables 4.2.6.8 and 6.1.1.4'
O O 0.0106 0.0060 'International Tables Vol C Tables 4.2.6.8 and 6.1.1.4'
Cl Cl 0.1484 0.1585 'International Tables Vol C Tables 4.2.6.8 and 6.1.1.4'
Mn Mn 0.3368 0.7283 'International Tables Vol C Tables 4.2.6.8 and 6.1.1.4'

loop_
_geom_angle_atom_site_label_1
_geom_angle_atom_site_label_2
_geom_angle_atom_site_label_3
_geom_angle
_geom_angle_site_symmetry_1
_geom_angle_site_symmetry_3
N3 Mn1 N3 180.000(1) . 5_666
N3 Mn1 N3 91.8(3) . 2_656
N3 Mn1 N3 88.2(3) 5_666 2_656
N3 Mn1 N3 88.2(3) . 6_565
N3 Mn1 N3 91.8(3) 5_666 6_565
N3 Mn1 N3 180.000(1) 2_656 6_565
N3 Mn1 Cl1 85.98(14) . .
N3 Mn1 Cl1 94.02(14) 5_666 .
N3 Mn1 Cl1 94.02(14) 2_656 .
N3 Mn1 Cl1 85.98(14) 6_565 .
N3 Mn1 Cl1 94.02(14) . 5_666
N3 Mn1 Cl1 85.98(14) 5_666 5_666
N3 Mn1 Cl1 85.98(14) 2_656 5_666
N3 Mn1 Cl1 94.02(14) 6_565 5_666
Cl1 Mn1 Cl1 180.0 . 5_666
O2 Mn2 O1 87.4(2) . .
O2 Mn2 O1 87.4(2) . 6_565
O1 Mn2 O1 85.1(3) . 6_565
O2 Mn2 N4 90.1(2) . 6_565
O1 Mn2 N4 176.20(19) . 6_565
O1 Mn2 N4 91.89(19) 6_565 6_565
O2 Mn2 N4 90.1(2) . .
O1 Mn2 N4 91.89(19) . .
O1 Mn2 N4 176.20(19) 6_565 .
N4 Mn2 N4 91.0(3) 6_565 .
O2 Mn2 Cl1 177.9(3) . .
O1 Mn2 Cl1 90.99(15) . .
O1 Mn2 Cl1 90.99(15) 6_565 .
N4 Mn2 Cl1 91.35(14) 6_565 .
N4 Mn2 Cl1 91.35(14) . .
O8 Cl1 Mn2 117.7(19) . .
O8 Cl1 Mn1 149.7(19) . .
Mn2 Cl1 Mn1 92.64(11) . .
C5 O1 Mn2 133.7(5) . .
C10A O2 C10 82(2) . .
C10A O2 Mn2 142(2) . .
C10 O2 Mn2 135.7(13) . .
O5 O3 O5 74(5) . 6_565
O5 O3 O4 71(3) . 6_565
O5 O3 O4 45(2) 6_565 6_565
O5 O3 O4 45(2) . .
O5 O3 O4 71(3) 6_565 .
O4 O3 O4 36(2) 6_565 .
O4 O4 O5 106(3) 6_565 .
O4 O4 O3 72.0(10) 6_565 .
O5 O4 O3 55(3) . .
O4 O4 O5 40.4(17) 6_565 6_565
O5 O4 O5 66(4) . 6_565
O3 O4 O5 47.6(19) . 6_565
O4 O4 O7 74.1(9) 6_565 .
O5 O4 O7 90(3) . .
O3 O4 O7 120(2) . .
O5 O4 O7 75(2) 6_565 .
O4 O5 O3 79(4) . .
O4 O5 O5 74(3) . 6_565
O3 O5 O5 53(2) . 6_565
O4 O5 O4 34(2) . 6_565
O3 O5 O4 62(3) . 6_565
O5 O5 O4 40.4(17) 6_565 6_565
O4 O5 O7 129(4) . 5_665
O3 O5 O7 98(4) . 5_665
O5 O5 O7 65.7(16) 6_565 5_665
O4 O5 O7 101(3) 6_565 5_665
O4 O5 O7 58(3) . .
O3 O5 O7 114(4) . .
O5 O5 O7 67.7(15) 6_565 .
O4 O5 O7 54.6(19) 6_565 .
O7 O5 O7 79(2) 5_665 .
O4 O7 O4 31.8(18) . 6_565
O4 O7 O5 114(2) . 2_655
O4 O7 O5 129(3) 6_565 2_655
O4 O7 O5 129(3) . 5_665
O4 O7 O5 114(2) 6_565 5_665
O5 O7 O5 49(3) 2_655 5_665
O4 O7 O5 32.7(14) . .
O4 O7 O5 50.7(17) 6_565 .
O5 O7 O5 83(3) 2_655 .
O5 O7 O5 101(2) 5_665 .
O4 O7 O5 50.7(17) . 6_565
O4 O7 O5 32.7(14) 6_565 6_565
O5 O7 O5 101(2) 2_655 6_565
O5 O7 O5 83(3) 5_665 6_565
O5 O7 O5 45(3) . 6_565
C1 N1 N2 105.3(5) . .
N3 N2 N1 109.3(5) . .
N2 N3 N4 110.2(5) . .
N2 N3 Mn1 122.6(4) . .
N4 N3 Mn1 126.8(4) . .
C1 N4 N3 104.1(5) . .
C1 N4 Mn2 141.9(4) . .
N3 N4 Mn2 113.9(4) . .
C5 N5 C6 120.5(7) . .
C5 N5 C8 121.0(8) . .
C6 N5 C8 118.3(7) . .
C5 N5 C8A 121.4(18) . .
C6 N5 C8A 102.6(17) . .
C8 N5 C8A 46.5(17) . .
N6A N6 C11 135(2) . 6_565
N6A N6 C11 135(2) . .
C11 N6 C11 61(2) 6_565 .
N6A N6 C10 93(3) . .
C11 N6 C10 117(2) 6_565 .
C11 N6 C10 117(2) . .
N6A N6 C12A 119(3) . .
C11 N6 C12A 39.1(16) 6_565 .
C11 N6 C12A 39.1(16) . .
C10 N6 C12A 148(3) . .
N6 N6A C13 127(3) . 6_565
N6 N6A C13 127(3) . .
C13 N6A C13 72(3) 6_565 .
N6 N6A C10A 97(3) . .
C13 N6A C10A 117(3) 6_565 .
C13 N6A C10A 117(3) . .
N6 N6A C10 51(2) . .
C13 N6A C10 142.9(17) 6_565 .
C13 N6A C10 142.9(17) . .
C10A N6A C10 46.2(17) . .
N6 N6A C14 142(3) . .
C13 N6A C14 55(2) 6_565 .
C13 N6A C14 18.3(19) . .
C10A N6A C14 115(2) . .
C10 N6A C14 154.9(16) . .
N6 N6A C14 142(3) . 6_565
C13 N6A C14 18.3(19) 6_565 6_565
C13 N6A C14 55(2) . 6_565
C10A N6A C14 115(2) . 6_565
C10 N6A C14 154.9(16) . 6_565
C14 N6A C14 37.6(19) . 6_565
N1 C1 N4 111.1(6) . .
N1 C1 C2 121.8(6) . .
N4 C1 C2 127.1(6) . .
C4 C2 C3 119.0(6) . .
C4 C2 C1 119.4(6) . .
C3 C2 C1 121.6(6) . .
C4 C3 C2 119.6(6) 7 .
C3 C4 C2 121.5(6) 7 .
O1 C5 N5 123.9(8) . .
C7A C6 N5 140(2) . .
C7A C6 C7 100(2) . .
N5 C6 C7 118.0(10) . .
C9A C8 C8A 87(4) . .
C9A C8 C9 50(3) . .
C8A C8 C9 37(2) . .
C9A C8 N5 159(3) . .
C8A C8 N5 72(2) . .
C9 C8 N5 108.6(10) . .
C9 C8A C8 86(4) . .
C9 C8A C9A 48(3) . .
C8 C8A C9A 38(2) . .
C9 C8A N5 147(5) . .
C8 C8A N5 61(2) . .
C9A C8A N5 99(3) . .
C8A C9 C9A 96(4) . .
C8A C9 C8 57(3) . .
C9A C9 C8 39(2) . .
C8 C9A C9 90(4) . .
C8 C9A C8A 55(3) . .
C9 C9A C8A 36(2) . .
O2 C10 C10A 42.4(17) . .
O2 C10 N6 133(2) . .
C10A C10 N6 91(2) . .
O2 C10 N6A 97.7(17) . .
C10A C10 N6A 55.3(19) . .
N6 C10 N6A 35.5(13) . .
O2 C10A C10 55(2) . .
O2 C10A N6A 134(3) . .
C10 C10A N6A 78(2) . .
C12 C11 C12A 60(6) . .
C12 C11 N6 108(5) . .
C12A C11 N6 93(3) . .
C12 C11 C11 50(4) . 6_565
C12A C11 C11 53(2) . 6_565
N6 C11 C11 59.5(12) . 6_565
C11 C12 C11 80(9) . 6_565
C11 C12 C12A 64(7) . .
C11 C12 C12A 64(7) 6_565 .
C12 C12A C11 57(5) . .
C12 C12A C11 57(5) . 6_565
C11 C12A C11 73(4) . 6_565
C12 C12A N6 80(8) . .
C11 C12A N6 48(3) . .
C11 C12A N6 48(3) 6_565 .
C14 C13 N6A 136(4) . .
C14 C13 C13 85(3) . 6_565
N6A C13 C13 54.1(16) . 6_565
C14 C13 C14 51(3) . 6_565
N6A C13 C14 87(2) . 6_565
C13 C13 C14 33.4(13) 6_565 6_565
C13 C14 C14 95(3) . 6_565
C13 C14 C13 62(3) . 6_565
C14 C14 C13 33.4(13) 6_565 6_565
C13 C14 N6A 25(3) . .
C14 C14 N6A 71.2(9) 6_565 .
C13 C14 N6A 38.2(11) 6_565 .

loop_
_geom_bond_atom_site_label_1
_geom_bond_atom_site_label_2
_geom_bond_distance
_geom_bond_site_symmetry_2
Mn1 N3 2.247(5) .
Mn1 N3 2.247(5) 5_666
Mn1 N3 2.247(5) 2_656
Mn1 N3 2.247(5) 6_565
Mn1 Cl1 2.561(3) .
Mn1 Cl1 2.561(3) 5_666
Mn2 O2 2.137(7) .
Mn2 O1 2.198(5) .
Mn2 O1 2.198(5) 6_565
Mn2 N4 2.278(5) 6_565
Mn2 N4 2.278(5) .
Mn2 Cl1 2.466(3) .
Cl1 O8 1.65(5) .
O1 C5 1.239(9) .
O2 C10A 0.94(3) .
O2 C10 1.15(2) .
O3 O5 1.14(4) .
O3 O5 1.14(4) 6_565
O3 O4 1.36(4) 6_565
O3 O4 1.36(4) .
O4 O4 0.84(4) 6_565
O4 O5 0.98(4) .
O4 O5 1.45(5) 6_565
O4 O7 1.53(3) .
O5 O5 1.38(9) 6_565
O5 O4 1.45(5) 6_565
O5 O7 1.68(4) 5_665
O5 O7 1.81(5) .
O7 O4 1.53(3) 6_565
O7 O5 1.68(4) 2_655
O7 O5 1.68(4) 5_665
O7 O5 1.81(5) 6_565
N1 C1 1.338(8) .
N1 N2 1.346(8) .
N2 N3 1.302(8) .
N3 N4 1.354(7) .
N4 C1 1.347(8) .
N5 C5 1.335(11) .
N5 C6 1.467(11) .
N5 C8 1.520(14) .
N5 C8A 1.65(5) .
N6 N6A 1.10(3) .
N6 C11 1.46(3) 6_565
N6 C11 1.46(3) .
N6 C10 1.47(3) .
N6 C12A 1.96(7) .
N6A C13 1.18(3) 6_565
N6A C13 1.18(3) .
N6A C10A 1.58(4) .
N6A C10 1.89(4) .
N6A C14 1.90(4) .
N6A C14 1.90(4) 6_565
C1 C2 1.472(9) .
C2 C4 1.383(9) .
C2 C3 1.395(9) .
C3 C4 1.380(9) 7
C4 C3 1.380(9) 7
C6 C7A 1.29(4) .
C6 C7 1.481(18) .
C8 C9A 0.94(4) .
C8 C8A 1.26(5) .
C8 C9 1.491(18) .
C8A C9 0.89(5) .
C8A C9A 1.53(7) .
C9 C9A 1.15(5) .
C10 C10A 1.39(4) .
C11 C12 1.16(9) .
C11 C12A 1.24(5) .
C11 C11 1.48(5) 6_565
C12 C11 1.16(9) 6_565
C12 C12A 1.19(11) .
C12A C11 1.24(5) 6_565
C13 C14 0.86(3) .
C13 C13 1.38(5) 6_565
C13 C14 1.56(3) 6_565
C14 C14 1.22(6) 6_565
C14 C13 1.56(3) 6_565
